data_7714534
loop_
_publ_author_name
'Zhang, Rui'
'He, Li-Hua'
'Liu, Sui-Jun'
'Liao, Jin-Sheng'
'Wen, He-Rui'
'Chen, Jing-Lin'
'Zhao, Feng'

_publ_section_title
;
 Multistimuli-responsive multicolor solid-state luminescence tuned by
 NH-dependent switchable hydrogen bonds.
;
_journal_issue 1
_journal_name_full 'Dalton transactions (Cambridge, England : 2003)'
_journal_page_first 339
_journal_page_last 345
_journal_paper_doi 10.1039/d3dt03124a
_journal_volume 53
_journal_year 2023
_chemical_formula_moiety 'C68 H68 Cu2 N12 P4, 2(Cl O4), 2(C2 H6 O S), 2(H2 O)'
_chemical_formula_sum 'C72 H84 Cl2 Cu2 N12 O12 P4 S2'
_chemical_formula_weight 1695.567
_space_group_crystal_system triclinic
_space_group_IT_number 2
_space_group_name_Hall '-P 1'
_space_group_name_H-M_alt 'P -1'
_symmetry_Int_Tables_number 2
_atom_sites_solution_primary heavy
_audit_creation_date 2023-07-04
_audit_creation_method
;
Olex2 1.3
(compiled 2020.11.12 svn.r5f609507 for OlexSys, GUI svn.r6498)
;
_audit_update_record
;
2023-08-05 deposited with the CCDC.	2023-11-20 downloaded from the CCDC.
;
_cell_angle_alpha 72.881(2)
_cell_angle_beta 65.962(2)
_cell_angle_gamma 67.540(2)
_cell_formula_units_Z 1
_cell_length_a 12.8780(8)
_cell_length_b 13.4796(8)
_cell_length_c 13.8931(8)
_cell_measurement_reflns_used 9972
_cell_measurement_temperature 293.0
_cell_measurement_theta_max 27.503
_cell_measurement_theta_min 2.814
_cell_volume 2007.8(2)
_computing_cell_refinement 'SAINT V8.38A (Bruker, 2018)'
_computing_data_reduction 'SAINT V8.38A (Bruker, 2018)'
_computing_molecular_graphics 'Olex2 1.3 (Dolomanov et al., 2009)'
_computing_publication_material 'Olex2 1.3 (Dolomanov et al., 2009)'
_computing_structure_refinement 'olex2.refine 1.3 (Bourhis et al., 2015)'
_computing_structure_solution 'XS  (Sheldrick, 2008)'
_diffrn_ambient_temperature 293.0
_diffrn_measured_fraction_theta_full 0.9934
_diffrn_measured_fraction_theta_max 0.9920
_diffrn_measurement_device_type 'Bruker APEX-II CCD'
_diffrn_measurement_method 'phi and omega scans'
_diffrn_radiation_monochromator graphite
_diffrn_radiation_type 'Mo K\a'
_diffrn_radiation_wavelength 0.71073
_diffrn_reflns_av_R_equivalents 0.0284
_diffrn_reflns_av_unetI/netI 0.0323
_diffrn_reflns_Laue_measured_fraction_full 0.9934
_diffrn_reflns_Laue_measured_fraction_max 0.9920
_diffrn_reflns_limit_h_max 16
_diffrn_reflns_limit_h_min -16
_diffrn_reflns_limit_k_max 17
_diffrn_reflns_limit_k_min -17
_diffrn_reflns_limit_l_max 18
_diffrn_reflns_limit_l_min -18
_diffrn_reflns_number 30235
_diffrn_reflns_point_group_measured_fraction_full 0.9934
_diffrn_reflns_point_group_measured_fraction_max 0.9920
_diffrn_reflns_theta_full 25.2417
_diffrn_reflns_theta_max 27.54
_diffrn_reflns_theta_min 3.07
_diffrn_source_current 30.0
_diffrn_source_power 1.35
_diffrn_source_voltage 45.0
_exptl_absorpt_coefficient_mu 0.793
_exptl_absorpt_correction_T_max 0.8912
_exptl_absorpt_correction_T_min 0.7736
_exptl_absorpt_correction_type multi-scan
_exptl_absorpt_process_details SADABS
_exptl_crystal_colour colourless
_exptl_crystal_colour_primary colourless
_exptl_crystal_density_diffrn 1.402
_exptl_crystal_description block
_exptl_crystal_F_000 882.007
_exptl_crystal_size_max 0.3
_exptl_crystal_size_mid 0.15
_exptl_crystal_size_min 0.1
_refine_diff_density_max 1.1319
_refine_diff_density_min -0.8263
_refine_diff_density_rms 0.0798
_refine_ls_d_res_high 0.7685
_refine_ls_d_res_low 6.6383
_refine_ls_goodness_of_fit_ref 1.0577
_refine_ls_hydrogen_treatment constr
_refine_ls_matrix_type full
_refine_ls_number_constraints 86
_refine_ls_number_parameters 514
_refine_ls_number_reflns 9183
_refine_ls_number_restraints 101
_refine_ls_restrained_S_all 1.0515
_refine_ls_R_factor_all 0.0618
_refine_ls_R_factor_gt 0.0422
_refine_ls_shift/su_max 0.0003
_refine_ls_shift/su_mean 0.0000
_refine_ls_structure_factor_coef Fsqd
_refine_ls_weighting_details 'w=1/[\s^2^(Fo^2^)+(0.0546P)^2^+1.4627P] where P=(Fo^2^+2Fc^2^)/3'
_refine_ls_weighting_scheme calc
_refine_ls_wR_factor_gt 0.1066
_refine_ls_wR_factor_ref 0.1206
_reflns_Friedel_coverage 0.0
_reflns_limit_h_max 16
_reflns_limit_h_min -14
_reflns_limit_k_max 17
_reflns_limit_k_min -16
_reflns_limit_l_max 18
_reflns_limit_l_min 0
_reflns_number_gt 7129
_reflns_number_total 9183
_reflns_threshold_expression I>=2u(I)
_cod_data_source_file d3dt03124a2.cif
_cod_data_source_block 1b
_cod_depositor_comments 'Adding full bibliography for 7714531--7714534.cif.'
_cod_database_code 7714534
_olex2_refinement_description
;
1. Restrained distances
 C19-C32 = C32-C9
 1.5 with sigma of 0.02
2. Uiso/Uaniso restraints and constraints
Uanis(C9) \\sim Ueq, Uanis(C19) \\sim Ueq, Uanis(C31) \\sim Ueq, Uanis(C29)
\\sim Ueq, Uanis(C37) \\sim Ueq, Uanis(C15) \\sim Ueq: with sigma of 0.01 and
sigma for terminal atoms of 0.02
3. Rigid body (RIGU) restrains
 C9, C15, C19, C29, C31, C32, C37
 with sigma for 1-2 distances of 0.004 and sigma for 1-3 distances of 0.004
4. Others
 Sof(C15)=Sof(H15a)=Sof(H15b)=Sof(H15c)=Sof(C29)=Sof(H29a)=Sof(H29b)=Sof(H29c)=
 Sof(C31)=Sof(H31a)=Sof(H31b)=Sof(H31c)=1-FVAR(1)
 Sof(C9)=Sof(H9a)=Sof(H9b)=Sof(H9c)=Sof(C19)=Sof(H19a)=Sof(H19b)=Sof(H19c)=
 Sof(C37)=Sof(H37a)=Sof(H37b)=Sof(H37c)=FVAR(1)
5.a Riding coordinates:
 O5(H5a,H5b)
5.b Aromatic/amide H refined with riding coordinates:
 N3(H3), N6(H6), C1(H1), C2(H2), C3(H3a), C4(H4), C6(H6a), C7(H7), C10(H10),
 C11(H11), C12(H12), C14(H14), C21(H21), C22(H22), C23(H23), C24(H24), C25(H25),
  C26(H26), C27(H27), C28(H28), C33(H33), C34(H34), C36(H36), C38(H38), C39(H39)
5.c Idealised Me refined as rotating group:
 C9(H9a,H9b,H9c), C15(H15a,H15b,H15c), C19(H19a,H19b,H19c), C29(H29a,H29b,
 H29c), C31(H31a,H31b,H31c), C37(H37a,H37b,H37c), C17(H17a,H17b,H17c), C35(H35a,
 H35b,H35c)
;
_olex2_submission_special_instructions 'No special instructions were received'

loop_
_space_group_symop_id
_space_group_symop_operation_xyz
1 x,y,z
2 -x,-y,-z

loop_
_atom_site_label
_atom_site_type_symbol
_atom_site_fract_x
_atom_site_fract_y
_atom_site_fract_z
_atom_site_U_iso_or_equiv
_atom_site_adp_type
_atom_site_occupancy
_atom_site_refinement_flags_posn
_atom_site_refinement_flags_adp
_atom_site_disorder_group
Cu1 Cu 0.42304(2) 0.42623(2) 0.59958(2) 0.03079(9) Uani 1.000000 . . .
P1 P 0.60731(5) 0.31499(5) 0.59357(4) 0.02750(13) Uani 1.000000 . . .
P2 P 0.70640(5) 0.40980(5) 0.36597(4) 0.02708(13) Uani 1.000000 . . .
N3 N 0.26845(19) 0.27929(17) 0.81835(16) 0.0399(5) Uani 1.000000 . . .
H3 H 0.27935(19) 0.29138(17) 0.87044(16) 0.0479(6) Uiso 1.000000 R . .
N4 N 0.2045(2) 0.2158(2) 0.73371(19) 0.0522(6) Uani 1.000000 . . .
N2 N 0.31522(18) 0.31979(17) 0.71432(15) 0.0359(4) Uani 1.000000 . . .
N1 N 0.37545(17) 0.36982(16) 0.50090(15) 0.0324(4) Uani 1.000000 . . .
N5 N 0.2693(3) 0.2580(2) 0.5027(2) 0.0611(7) Uani 1.000000 . . .
N6 N 0.70814(17) 0.30818(15) 0.47025(14) 0.0303(4) Uani 1.000000 . . .
H6 H 0.76481(17) 0.24819(15) 0.45981(14) 0.0364(5) Uiso 1.000000 R . .
C1 C 0.5499(3) 0.0331(3) 0.7871(3) 0.0639(9) Uani 1.000000 . . .
H1 H 0.5391(3) 0.0022(3) 0.8584(3) 0.0767(11) Uiso 1.000000 R . .
C2 C 0.3743(3) 0.3492(3) 0.3376(2) 0.0536(7) Uani 1.000000 . . .
H2 H 0.3973(3) 0.3652(3) 0.2635(2) 0.0643(9) Uiso 1.000000 R . .
C3 C 0.7876(4) 0.3402(4) 0.8060(3) 0.0803(12) Uani 1.000000 . . .
H3a H 0.8228(4) 0.3464(4) 0.8497(3) 0.0964(14) Uiso 1.000000 R . .
C4 C 0.9292(3) 0.4210(3) 0.2105(3) 0.0584(8) Uani 1.000000 . . .
H4 H 0.9039(3) 0.4096(3) 0.1618(3) 0.0701(10) Uiso 1.000000 R . .
C5 C 0.2739(2) 0.2790(2) 0.6670(2) 0.0393(6) Uani 1.000000 . . .
C6 C 0.5390(3) -0.0175(3) 0.7218(3) 0.0684(10) Uani 1.000000 . . .
H6a H 0.5204(3) -0.0827(3) 0.7486(3) 0.0821(12) Uiso 1.000000 R . .
C7 C 0.8057(3) 0.2907(3) 0.6465(3) 0.0543(7) Uani 1.000000 . . .
H7 H 0.8531(3) 0.2632(3) 0.5832(3) 0.0652(9) Uiso 1.000000 R . .
C8 C 0.6831(2) 0.3232(2) 0.67497(19) 0.0367(5) Uani 1.000000 . . .
C9 C 0.186(2) 0.157(2) 1.0231(15) 0.088(5) Uani 0.165(5) D U 1
H9a H 0.272(3) 0.137(17) 0.996(6) 0.132(7) Uiso 0.165(5) GR . 1
H9b H 0.154(15) 0.227(5) 1.044(12) 0.132(7) Uiso 0.165(5) GR . 1
H9c H 0.162(16) 0.104(13) 1.084(7) 0.132(7) Uiso 0.165(5) GR . 1
C10 C 0.8958(3) 0.4425(3) 0.3858(3) 0.0547(7) Uani 1.000000 . . .
H10 H 0.8471(3) 0.4459(3) 0.4565(3) 0.0656(9) Uiso 1.000000 R . .
C11 C 0.7137(3) 0.2037(3) 0.1960(3) 0.0620(9) Uani 1.000000 . . .
H11 H 0.7255(3) 0.1298(3) 0.2029(3) 0.0744(10) Uiso 1.000000 R . .
C12 C 1.0407(3) 0.4364(4) 0.1773(3) 0.0828(12) Uani 1.000000 . . .
H12 H 1.0895(3) 0.4351(4) 0.1063(3) 0.0993(15) Uiso 1.000000 R . .
C13 C 0.2030(3) 0.2179(2) 0.8288(2) 0.0480(7) Uani 1.000000 . . .
C14 C 1.0787(3) 0.4533(3) 0.2470(4) 0.0847(13) Uani 1.000000 . . .
H14 H 1.1537(3) 0.4624(3) 0.2240(4) 0.1016(16) Uiso 1.000000 R . .
C15 C 0.0492(5) 0.1205(5) 0.9152(4) 0.0978(16) Uani 0.835(5) . U 2
H15a H -0.003(3) 0.1814(8) 0.884(3) 0.147(2) Uiso 0.835(5) GR . 2
H15b H 0.0934(6) 0.068(3) 0.868(3) 0.147(2) Uiso 0.835(5) GR . 2
H15c H 0.003(3) 0.088(3) 0.9822(7) 0.147(2) Uiso 0.835(5) GR . 2
C16 C 0.3069(2) 0.3030(2) 0.5500(2) 0.0398(6) Uani 1.000000 . . .
C18 C 0.7056(2) 0.35193(19) 0.26379(17) 0.0330(5) Uani 1.000000 . . .
C19 C 0.0103(15) 0.208(3) 0.966(3) 0.105(6) Uani 0.165(5) D U 1
H19a H -0.012(2) 0.279(9) 0.98(2) 0.157(9) Uiso 0.165(5) GR . 1
H19b H -0.016(3) 0.21(2) 0.909(8) 0.157(9) Uiso 0.165(5) GR . 1
H19c H -0.0263(17) 0.162(11) 1.029(12) 0.157(9) Uiso 0.165(5) GR . 1
C20 C 0.5936(2) 0.17768(19) 0.64139(19) 0.0344(5) Uani 1.000000 . . .
C21 C 0.6668(4) 0.3719(3) 0.8351(3) 0.0724(10) Uani 1.000000 . . .
H21 H 0.6197(4) 0.3988(3) 0.8988(3) 0.0868(12) Uiso 1.000000 R . .
C22 C 1.0074(3) 0.4571(3) 0.3508(4) 0.0792(12) Uani 1.000000 . . .
H22 H 1.0334(3) 0.4695(3) 0.3984(4) 0.0950(14) Uiso 1.000000 R . .
C23 C 0.7240(3) 0.2417(2) 0.2730(2) 0.0440(6) Uani 1.000000 . . .
H23 H 0.7433(3) 0.1933(2) 0.3310(2) 0.0528(7) Uiso 1.000000 R . .
C24 C 0.6144(3) 0.3640(3) 0.7697(2) 0.0520(7) Uani 1.000000 . . .
H24 H 0.5318(3) 0.3865(3) 0.7894(2) 0.0624(9) Uiso 1.000000 R . .
C25 C 0.6863(4) 0.2737(3) 0.1099(3) 0.0711(10) Uani 1.000000 . . .
H25 H 0.6779(4) 0.2476(3) 0.0593(3) 0.0854(12) Uiso 1.000000 R . .
C26 C 0.6795(3) 0.4215(2) 0.1752(2) 0.0492(7) Uani 1.000000 . . .
H26 H 0.6675(3) 0.4956(2) 0.1676(2) 0.0590(8) Uiso 1.000000 R . .
C27 C 0.5823(3) 0.1253(2) 0.5758(2) 0.0491(7) Uani 1.000000 . . .
H27 H 0.5929(3) 0.1558(2) 0.5044(2) 0.0589(8) Uiso 1.000000 R . .
C28 C 0.8585(4) 0.2990(3) 0.7126(3) 0.0767(11) Uani 1.000000 . . .
H28 H 0.9410(4) 0.2769(3) 0.6937(3) 0.0920(13) Uiso 1.000000 R . .
C29 C 0.2243(6) 0.0664(6) 0.9734(5) 0.1087(19) Uani 0.835(5) . U 2
H29a H 0.279(3) 0.027(2) 0.9162(11) 0.163(3) Uiso 0.835(5) GR . 2
H29b H 0.268(3) 0.0907(6) 0.999(4) 0.163(3) Uiso 0.835(5) GR . 2
H29c H 0.1826(7) 0.020(2) 1.030(3) 0.163(3) Uiso 0.835(5) GR . 2
C30 C 0.8566(2) 0.4227(2) 0.3161(2) 0.0372(5) Uani 1.000000 . . .
C31 C 0.0645(5) 0.2414(5) 1.0101(4) 0.0958(16) Uani 0.835(5) . U 2
H31a H 0.1161(6) 0.267(3) 1.024(3) 0.144(2) Uiso 0.835(5) GR . 2
H31b H 0.012(3) 0.3016(18) 0.9789(16) 0.144(2) Uiso 0.835(5) GR . 2
H31c H 0.019(3) 0.2066(11) 1.0759(14) 0.144(2) Uiso 0.835(5) GR . 2
C32 C 0.1382(3) 0.1608(3) 0.9341(3) 0.0668(9) Uani 1.000000 D U .
C33 C 0.3050(3) 0.2822(3) 0.3956(3) 0.0659(9) Uani 1.000000 . . .
H33 H 0.2812(3) 0.2518(3) 0.3590(3) 0.0790(11) Uiso 1.000000 R . .
C34 C 0.6712(3) 0.3823(3) 0.0985(2) 0.0681(10) Uani 1.000000 . . .
H34 H 0.6554(3) 0.4297(3) 0.0387(2) 0.0817(12) Uiso 1.000000 R . .
C36 C 0.4083(2) 0.3919(2) 0.3943(2) 0.0391(5) Uani 1.000000 . . .
H36 H 0.4559(2) 0.4376(2) 0.3573(2) 0.0470(7) Uiso 1.000000 R . .
C37 C 0.188(3) 0.035(2) 0.924(2) 0.083(5) Uani 0.165(5) . U 1
H37a H 0.183(17) 0.026(3) 0.860(9) 0.125(7) Uiso 0.165(5) GR . 1
H37b H 0.270(6) 0.007(5) 0.921(17) 0.125(7) Uiso 0.165(5) GR . 1
H37c H 0.142(12) -0.005(3) 0.985(9) 0.125(7) Uiso 0.165(5) GR . 1
C38 C 0.5553(3) 0.0278(3) 0.6158(3) 0.0672(9) Uani 1.000000 . . .
H38 H 0.5483(3) -0.0071(3) 0.5711(3) 0.0806(11) Uiso 1.000000 R . .
C39 C 0.5772(3) 0.1305(2) 0.7479(2) 0.0475(7) Uani 1.000000 . . .
H39 H 0.5846(3) 0.1646(2) 0.7930(2) 0.0570(8) Uiso 1.000000 R . .
Cl1 Cl 0.38401(8) 0.28056(8) 0.04761(6) 0.0690(2) Uani 1.000000 . . .
O1 O 0.3061(3) 0.2380(3) 0.1405(2) 0.1413(17) Uani 1.000000 . . .
O3 O 0.3274(3) 0.3327(2) -0.0318(2) 0.0915(9) Uani 1.000000 . . .
O4 O 0.4080(4) 0.3639(3) 0.0718(3) 0.1358(15) Uani 1.000000 . . .
O6 O 0.4906(3) 0.1983(3) 0.0093(3) 0.1127(12) Uani 1.000000 . . .
S1 S 0.01130(9) 0.12686(8) 0.33416(8) 0.0824(3) Uani 1.000000 . . .
O2 O -0.0920(2) 0.1257(2) 0.43616(19) 0.0727(7) Uani 1.000000 . . .
C17 C 0.0765(5) -0.0068(4) 0.3090(4) 0.1144(18) Uani 1.000000 . . .
H17a H 0.087(4) -0.0552(5) 0.3728(10) 0.172(3) Uiso 1.000000 GR . .
H17b H 0.0256(19) -0.0256(13) 0.287(3) 0.172(3) Uiso 1.000000 GR . .
H17c H 0.1525(18) -0.0131(9) 0.253(2) 0.172(3) Uiso 1.000000 GR . .
C35 C 0.1231(5) 0.1307(6) 0.3750(6) 0.139(2) Uani 1.000000 . . .
H35a H 0.0953(19) 0.195(2) 0.406(4) 0.208(4) Uiso 1.000000 GR . .
H35b H 0.141(3) 0.067(2) 0.427(3) 0.208(4) Uiso 1.000000 GR . .
H35c H 0.1938(17) 0.132(4) 0.3141(9) 0.208(4) Uiso 1.000000 GR . .
O5 O 0.1931(6) 0.0410(4) 0.6495(4) 0.197(2) Uani 1.000000 . . .
H5a H 0.1880(6) 0.0972(4) 0.5980(4) 0.296(4) Uiso 1.000000 R . .
H5b H 0.1724(6) 0.0808(4) 0.6929(4) 0.296(4) Uiso 1.000000 R . .

loop_
_atom_site_aniso_label
_atom_site_aniso_U_11
_atom_site_aniso_U_22
_atom_site_aniso_U_33
_atom_site_aniso_U_12
_atom_site_aniso_U_13
_atom_site_aniso_U_23
Cu1 0.03041(15) 0.03014(15) 0.03239(16) -0.00571(11) -0.01200(11) -0.00831(11)
P1 0.0297(3) 0.0293(3) 0.0222(3) -0.0061(2) -0.0104(2) -0.0036(2)
P2 0.0272(3) 0.0288(3) 0.0232(3) -0.0067(2) -0.0069(2) -0.0059(2)
N3 0.0462(12) 0.0389(11) 0.0305(10) -0.0178(10) -0.0053(9) -0.0041(9)
N4 0.0607(15) 0.0548(14) 0.0447(13) -0.0367(13) -0.0027(11) -0.0088(11)
N2 0.0370(11) 0.0378(11) 0.0299(10) -0.0147(9) -0.0072(8) -0.0026(8)
N1 0.0345(10) 0.0345(10) 0.0307(10) -0.0112(8) -0.0118(8) -0.0064(8)
N5 0.0798(19) 0.0752(18) 0.0522(15) -0.0495(16) -0.0200(14) -0.0116(13)
N6 0.0306(10) 0.0289(9) 0.0248(9) -0.0017(8) -0.0088(7) -0.0054(7)
C1 0.067(2) 0.0448(17) 0.0539(19) -0.0154(15) -0.0095(16) 0.0104(14)
C2 0.0674(19) 0.069(2) 0.0345(14) -0.0279(16) -0.0182(13) -0.0111(13)
C3 0.117(4) 0.094(3) 0.069(2) -0.043(3) -0.065(2) -0.004(2)
C4 0.0464(16) 0.068(2) 0.0528(18) -0.0246(15) 0.0032(13) -0.0176(15)
C5 0.0424(14) 0.0384(13) 0.0384(13) -0.0186(11) -0.0092(11) -0.0057(11)
C6 0.067(2) 0.0386(16) 0.089(3) -0.0238(15) -0.0203(19) 0.0058(17)
C7 0.0507(17) 0.0671(19) 0.0516(17) -0.0123(15) -0.0277(14) -0.0105(15)
C8 0.0468(14) 0.0372(13) 0.0296(11) -0.0113(11) -0.0203(10) -0.0013(10)
C9 0.099(7) 0.098(6) 0.060(7) -0.061(3) -0.003(3) 0.007(3)
C10 0.0425(15) 0.0623(19) 0.0655(19) -0.0163(14) -0.0154(14) -0.0223(15)
C11 0.086(2) 0.0546(18) 0.0583(19) -0.0176(17) -0.0294(17) -0.0236(15)
C12 0.054(2) 0.094(3) 0.079(3) -0.039(2) 0.0187(18) -0.022(2)
C13 0.0531(16) 0.0444(15) 0.0390(14) -0.0233(13) 0.0001(12) -0.0070(12)
C14 0.0441(19) 0.082(3) 0.128(4) -0.0307(19) -0.005(2) -0.035(3)
C15 0.104(3) 0.110(3) 0.080(3) -0.072(2) -0.0057(18) 0.000(2)
C16 0.0436(14) 0.0430(14) 0.0389(13) -0.0193(12) -0.0123(11) -0.0089(11)
C18 0.0354(12) 0.0373(12) 0.0243(10) -0.0061(10) -0.0096(9) -0.0092(9)
C19 0.098(5) 0.108(7) 0.096(9) -0.043(2) -0.011(3) -0.014(3)
C20 0.0302(11) 0.0298(11) 0.0376(12) -0.0045(9) -0.0118(10) -0.0032(9)
C21 0.110(3) 0.080(2) 0.0448(17) -0.025(2) -0.043(2) -0.0133(16)
C22 0.052(2) 0.089(3) 0.115(3) -0.0268(19) -0.025(2) -0.039(2)
C23 0.0568(16) 0.0398(14) 0.0375(13) -0.0099(12) -0.0197(12) -0.0095(11)
C24 0.0641(19) 0.0622(18) 0.0332(13) -0.0149(15) -0.0219(13) -0.0101(13)
C25 0.093(3) 0.081(2) 0.0539(19) -0.012(2) -0.0381(19) -0.0321(18)
C26 0.0644(18) 0.0454(15) 0.0312(13) -0.0042(13) -0.0199(12) -0.0082(11)
C27 0.0600(18) 0.0389(14) 0.0524(16) -0.0151(13) -0.0249(14) -0.0040(12)
C28 0.072(2) 0.097(3) 0.085(3) -0.028(2) -0.052(2) -0.006(2)
C29 0.118(4) 0.108(3) 0.078(3) -0.048(2) -0.0182(19) 0.014(2)
C30 0.0269(11) 0.0319(12) 0.0464(14) -0.0075(10) -0.0049(10) -0.0097(10)
C31 0.106(3) 0.105(3) 0.059(3) -0.056(2) 0.0147(18) -0.0176(18)
C32 0.078(2) 0.0678(19) 0.0448(16) -0.0452(15) 0.0052(12) -0.0007(13)
C33 0.088(2) 0.085(2) 0.0531(18) -0.047(2) -0.0272(17) -0.0183(17)
C34 0.093(3) 0.071(2) 0.0379(15) -0.0012(19) -0.0389(17) -0.0129(15)
C36 0.0404(13) 0.0462(14) 0.0316(12) -0.0140(11) -0.0114(10) -0.0070(10)
C37 0.095(7) 0.076(5) 0.062(8) -0.047(2) -0.004(3) 0.008(3)
C38 0.081(2) 0.0475(18) 0.086(3) -0.0252(17) -0.036(2) -0.0096(17)
C39 0.0519(16) 0.0377(14) 0.0403(14) -0.0096(12) -0.0124(12) 0.0017(11)
Cl1 0.0731(5) 0.0796(6) 0.0369(4) -0.0095(5) -0.0195(4) -0.0020(4)
O1 0.103(2) 0.145(3) 0.0669(19) -0.000(2) 0.0029(17) 0.040(2)
O3 0.141(3) 0.093(2) 0.0692(17) -0.0540(19) -0.0680(18) 0.0193(15)
O4 0.186(4) 0.129(3) 0.140(3) -0.019(3) -0.105(3) -0.054(3)
O6 0.098(2) 0.095(2) 0.088(2) -0.0008(19) -0.0003(18) -0.0177(18)
S1 0.0641(6) 0.0642(6) 0.0642(6) 0.0084(5) -0.0069(4) 0.0077(4)
O2 0.0460(12) 0.0645(14) 0.0654(14) 0.0084(11) -0.0066(11) -0.0027(12)
C17 0.112(4) 0.103(4) 0.104(4) 0.004(3) -0.026(3) -0.047(3)
C35 0.080(3) 0.149(6) 0.191(7) -0.058(4) -0.005(4) -0.058(5)
O5 0.340(8) 0.134(4) 0.194(5) -0.136(5) -0.133(5) 0.016(3)

loop_
_atom_type_symbol
_atom_type_scat_dispersion_real
_atom_type_scat_dispersion_imag
_atom_type_scat_Cromer_Mann_a1
_atom_type_scat_Cromer_Mann_a2
_atom_type_scat_Cromer_Mann_a3
_atom_type_scat_Cromer_Mann_a4
_atom_type_scat_Cromer_Mann_b1
_atom_type_scat_Cromer_Mann_b2
_atom_type_scat_Cromer_Mann_b3
_atom_type_scat_Cromer_Mann_b4
_atom_type_scat_Cromer_Mann_c
_atom_type_scat_source
_atom_type_scat_dispersion_source
C 0.00347 0.00161 2.31000 1.02000 1.58860 0.86500 20.84390 10.20750 0.56870 51.65120 0.215599998832 'International Tables Volume C Table 6.1.1.4 (pp. 500-502)' 'Henke, Gullikson and Davis, At. Data and Nucl. Data Tables, 1993, 54, 2'
Cl 0.14873 0.16029 11.46040 7.19640 6.25560 1.64550 0.01040 1.16620 18.51940 47.77840 -9.55739974976 'International Tables Volume C Table 6.1.1.4 (pp. 500-502)' 'Henke, Gullikson and Davis, At. Data and Nucl. Data Tables, 1993, 54, 2'
H 0.00000 0.00000 0.49300 0.32291 0.14019 0.04081 10.51090 26.12570 3.14236 57.79970 0.0030380000826 'International Tables Volume C Table 6.1.1.4 (pp. 500-502)' 'Henke, Gullikson and Davis, At. Data and Nucl. Data Tables, 1993, 54, 2'
O 0.01158 0.00611 3.04850 2.28680 1.54630 0.86700 13.27710 5.70110 0.32390 32.90890 0.250800013542 'International Tables Volume C Table 6.1.1.4 (pp. 500-502)' 'Henke, Gullikson and Davis, At. Data and Nucl. Data Tables, 1993, 54, 2'
N 0.00653 0.00323 12.21260 3.13220 2.01250 1.16630 0.00570 9.89330 28.99750 0.58260 -11.5290002823 'International Tables Volume C Table 6.1.1.4 (pp. 500-502)' 'Henke, Gullikson and Davis, At. Data and Nucl. Data Tables, 1993, 54, 2'
P 0.10434 0.09671 6.43450 4.17910 1.78000 1.49080 1.90670 27.15700 0.52600 68.16450 1.11489999294 'International Tables Volume C Table 6.1.1.4 (pp. 500-502)' 'Henke, Gullikson and Davis, At. Data and Nucl. Data Tables, 1993, 54, 2'
S 0.12424 0.12443 6.90530 5.20340 1.43790 1.58630 1.46790 22.21510 0.25360 56.17200 0.866900026798 'International Tables Volume C Table 6.1.1.4 (pp. 500-502)' 'Henke, Gullikson and Davis, At. Data and Nucl. Data Tables, 1993, 54, 2'
Cu 0.34125 1.28947 13.33800 7.16760 5.61580 1.67350 3.58280 0.24700 11.39660 64.81260 1.19099998474 'International Tables Volume C Table 6.1.1.4 (pp. 500-502)' 'Henke, Gullikson and Davis, At. Data and Nucl. Data Tables, 1993, 54, 2'

loop_
_geom_angle_atom_site_label_1
_geom_angle_atom_site_label_2
_geom_angle_atom_site_label_3
_geom_angle
_geom_angle_site_symmetry_1
_geom_angle_site_symmetry_3
_geom_angle_publ_flag
P2 Cu1 P1 143.99(2) 2_666 . ?
N2 Cu1 P1 99.95(6) . . ?
N2 Cu1 P2 100.08(6) . 2_666 ?
N1 Cu1 P1 104.79(6) . . ?
N1 Cu1 P2 108.83(6) . 2_666 ?
N1 Cu1 N2 76.49(7) . . ?
N6 P1 Cu1 114.89(7) . . ?
C8 P1 Cu1 121.77(8) . . ?
C8 P1 N6 105.78(11) . . ?
C20 P1 Cu1 105.85(8) . . ?
C20 P1 N6 103.59(10) . . ?
C20 P1 C8 102.82(11) . . ?
N6 P2 Cu1 116.99(7) . 2_666 ?
C18 P2 Cu1 118.87(8) . 2_666 ?
C18 P2 N6 104.64(10) . . ?
C30 P2 Cu1 107.38(8) . 2_666 ?
C30 P2 N6 103.61(11) . . ?
C30 P2 C18 103.55(11) . . ?
N2 N3 H3 124.82(13) . . ?
C13 N3 H3 124.82(15) . . ?
C13 N3 N2 110.4(2) . . ?
C13 N4 C5 103.0(2) . . ?
N3 N2 Cu1 145.57(17) . . ?
C5 N2 Cu1 112.33(16) . . ?
C5 N2 N3 102.1(2) . . ?
C16 N1 Cu1 116.93(16) . . ?
C36 N1 Cu1 126.83(17) . . ?
C36 N1 C16 116.2(2) . . ?
C33 N5 C16 115.4(3) . . ?
P2 N6 P1 124.78(11) . . ?
H6 N6 P1 117.61(7) . . ?
H6 N6 P2 117.61(6) . . ?
C6 C1 H1 119.82(19) . . ?
C39 C1 H1 119.8(2) . . ?
C39 C1 C6 120.4(3) . . ?
C33 C2 H2 121.68(17) . . ?
C36 C2 H2 121.68(17) . . ?
C36 C2 C33 116.6(3) . . ?
C21 C3 H3a 119.6(2) . . ?
C28 C3 H3a 119.6(2) . . ?
C28 C3 C21 120.8(3) . . ?
C12 C4 H4 120.2(2) . . ?
C30 C4 H4 120.19(18) . . ?
C30 C4 C12 119.6(3) . . ?
N2 C5 N4 114.8(2) . . ?
C16 C5 N4 125.9(2) . . ?
C16 C5 N2 119.3(2) . . ?
H6a C6 C1 119.93(19) . . ?
C38 C6 C1 120.1(3) . . ?
C38 C6 H6a 119.9(2) . . ?
C8 C7 H7 119.99(16) . . ?
C28 C7 H7 120.0(2) . . ?
C28 C7 C8 120.0(3) . . ?
C7 C8 P1 122.8(2) . . ?
C24 C8 P1 118.4(2) . . ?
C24 C8 C7 118.8(3) . . ?
H9b C9 H9a 109.5 . . ?
H9c C9 H9a 109.5 . . ?
H9c C9 H9b 109.5 . . ?
C32 C9 H9a 109.5 . . ?
C32 C9 H9b 109.5 . . ?
C32 C9 H9c 109.5 . . ?
C22 C10 H10 119.7(2) . . ?
C30 C10 H10 119.73(16) . . ?
C30 C10 C22 120.5(3) . . ?
C23 C11 H11 119.61(19) . . ?
C25 C11 H11 119.6(2) . . ?
C25 C11 C23 120.8(3) . . ?
H12 C12 C4 119.5(2) . . ?
C14 C12 C4 120.9(4) . . ?
C14 C12 H12 119.5(2) . . ?
N4 C13 N3 109.7(2) . . ?
C32 C13 N3 124.0(3) . . ?
C32 C13 N4 126.3(3) . . ?
H14 C14 C12 119.9(2) . . ?
C22 C14 C12 120.1(3) . . ?
C22 C14 H14 119.9(2) . . ?
H15b C15 H15a 109.5 . . ?
H15c C15 H15a 109.5 . . ?
H15c C15 H15b 109.5 . . ?
C32 C15 H15a 109.5 . . ?
C32 C15 H15b 109.5 . . ?
C32 C15 H15c 109.5 . . ?
N5 C16 N1 126.2(2) . . ?
C5 C16 N1 114.9(2) . . ?
C5 C16 N5 118.9(2) . . ?
C23 C18 P2 122.78(18) . . ?
C26 C18 P2 118.6(2) . . ?
C26 C18 C23 118.5(2) . . ?
H19b C19 H19a 109.5 . . ?
H19c C19 H19a 109.5 . . ?
H19c C19 H19b 109.5 . . ?
C32 C19 H19a 109.5 . . ?
C32 C19 H19b 109.5 . . ?
C32 C19 H19c 109.5 . . ?
C27 C20 P1 120.0(2) . . ?
C39 C20 P1 120.7(2) . . ?
C39 C20 C27 118.7(3) . . ?
H21 C21 C3 120.2(2) . . ?
C24 C21 C3 119.7(3) . . ?
C24 C21 H21 120.2(2) . . ?
C14 C22 C10 120.1(4) . . ?
H22 C22 C10 120.0(2) . . ?
H22 C22 C14 120.0(2) . . ?
C18 C23 C11 120.0(3) . . ?
H23 C23 C11 120.02(19) . . ?
H23 C23 C18 120.02(14) . . ?
C21 C24 C8 121.0(3) . . ?
H24 C24 C8 119.48(17) . . ?
H24 C24 C21 119.5(2) . . ?
H25 C25 C11 120.2(2) . . ?
C34 C25 C11 119.6(3) . . ?
C34 C25 H25 120.18(18) . . ?
H26 C26 C18 119.59(16) . . ?
C34 C26 C18 120.8(3) . . ?
C34 C26 H26 119.59(19) . . ?
H27 C27 C20 119.76(16) . . ?
C38 C27 C20 120.5(3) . . ?
C38 C27 H27 119.8(2) . . ?
C7 C28 C3 119.7(4) . . ?
H28 C28 C3 120.2(2) . . ?
H28 C28 C7 120.2(2) . . ?
H29b C29 H29a 109.5 . . ?
H29c C29 H29a 109.5 . . ?
H29c C29 H29b 109.5 . . ?
C32 C29 H29a 109.5 . . ?
C32 C29 H29b 109.5 . . ?
C32 C29 H29c 109.5 . . ?
C4 C30 P2 123.0(2) . . ?
C10 C30 P2 118.2(2) . . ?
C10 C30 C4 118.7(3) . . ?
H31b C31 H31a 109.5 . . ?
H31c C31 H31a 109.5 . . ?
H31c C31 H31b 109.5 . . ?
C32 C31 H31a 109.5 . . ?
C32 C31 H31b 109.5 . . ?
C32 C31 H31c 109.5 . . ?
C13 C32 C9 110.2(8) . . ?
C15 C32 C9 141.7(8) . . ?
C15 C32 C13 108.0(3) . . ?
C19 C32 C9 111.0(18) . . ?
C19 C32 C13 113.4(13) . . ?
C19 C32 C15 53.8(14) . . ?
C29 C32 C9 54.9(12) . . ?
C29 C32 C13 109.5(3) . . ?
C29 C32 C15 109.1(4) . . ?
C29 C32 C19 136.9(13) . . ?
C31 C32 C9 62.2(12) . . ?
C31 C32 C13 109.1(3) . . ?
C31 C32 C15 107.2(4) . . ?
C31 C32 C19 54.4(14) . . ?
C31 C32 C29 113.8(5) . . ?
C37 C32 C9 99.7(16) . . ?
C37 C32 C13 105.7(9) . . ?
C37 C32 C15 67.1(12) . . ?
C37 C32 C19 115.9(17) . . ?
C37 C32 C29 45.9(11) . . ?
C37 C32 C31 144.6(9) . . ?
C2 C33 N5 123.4(3) . . ?
H33 C33 N5 118.31(17) . . ?
H33 C33 C2 118.31(17) . . ?
C26 C34 C25 120.2(3) . . ?
H34 C34 C25 119.89(18) . . ?
H34 C34 C26 119.89(19) . . ?
C2 C36 N1 122.2(3) . . ?
H36 C36 N1 118.90(14) . . ?
H36 C36 C2 118.90(17) . . ?
H37a C37 C32 109.5 . . ?
H37b C37 C32 109.5 . . ?
H37b C37 H37a 109.5 . . ?
H37c C37 C32 109.5 . . ?
H37c C37 H37a 109.5 . . ?
H37c C37 H37b 109.5 . . ?
C27 C38 C6 120.0(3) . . ?
H38 C38 C6 120.0(2) . . ?
H38 C38 C27 120.0(2) . . ?
C20 C39 C1 120.4(3) . . ?
H39 C39 C1 119.8(2) . . ?
H39 C39 C20 119.82(17) . . ?
O3 Cl1 O1 110.0(2) . . ?
O4 Cl1 O1 108.2(3) . . ?
O4 Cl1 O3 106.2(2) . . ?
O6 Cl1 O1 110.7(2) . . ?
O6 Cl1 O3 111.0(2) . . ?
O6 Cl1 O4 110.6(3) . . ?
C17 S1 O2 106.6(2) . . ?
C35 S1 O2 103.2(2) . . ?
C35 S1 C17 96.9(3) . . ?
H17a C17 S1 109.5 . . ?
H17b C17 S1 109.5 . . ?
H17b C17 H17a 109.5 . . ?
H17c C17 S1 109.5 . . ?
H17c C17 H17a 109.5 . . ?
H17c C17 H17b 109.5 . . ?
H35a C35 S1 109.5 . . ?
H35b C35 S1 109.5 . . ?
H35b C35 H35a 109.5 . . ?
H35c C35 S1 109.5 . . ?
H35c C35 H35a 109.5 . . ?
H35c C35 H35b 109.5 . . ?
H5b O5 H5a 91.1 . . ?

loop_
_geom_bond_atom_site_label_1
_geom_bond_atom_site_label_2
_geom_bond_distance
_geom_bond_site_symmetry_2
_geom_bond_publ_flag
Cu1 P1 2.2539(6) . ?
Cu1 P2 2.2474(6) 2_666 ?
Cu1 N2 2.214(2) . ?
Cu1 N1 2.1184(19) . ?
P1 N6 1.6789(18) . ?
P1 C8 1.816(2) . ?
P1 C20 1.825(2) . ?
P2 N6 1.6764(19) . ?
P2 C18 1.815(2) . ?
P2 C30 1.829(2) . ?
N3 H3 0.8600 . ?
N3 N2 1.352(3) . ?
N3 C13 1.335(3) . ?
N4 C5 1.351(3) . ?
N4 C13 1.321(4) . ?
N2 C5 1.319(3) . ?
N1 C16 1.345(3) . ?
N1 C36 1.337(3) . ?
N5 C16 1.325(3) . ?
N5 C33 1.344(4) . ?
N6 H6 0.8600 . ?
C1 H1 0.9300 . ?
C1 C6 1.360(5) . ?
C1 C39 1.385(4) . ?
C2 H2 0.9300 . ?
C2 C33 1.365(4) . ?
C2 C36 1.371(4) . ?
C3 H3a 0.9300 . ?
C3 C21 1.359(6) . ?
C3 C28 1.378(6) . ?
C4 H4 0.9300 . ?
C4 C12 1.398(5) . ?
C4 C30 1.383(4) . ?
C5 C16 1.470(4) . ?
C6 H6a 0.9300 . ?
C6 C38 1.379(5) . ?
C7 H7 0.9300 . ?
C7 C8 1.381(4) . ?
C7 C28 1.395(4) . ?
C8 C24 1.387(4) . ?
C9 H9a 0.9600 . ?
C9 H9b 0.9600 . ?
C9 H9c 0.9600 . ?
C9 C32 1.573(16) . ?
C10 H10 0.9300 . ?
C10 C22 1.390(4) . ?
C10 C30 1.385(4) . ?
C11 H11 0.9300 . ?
C11 C23 1.384(4) . ?
C11 C25 1.368(5) . ?
C12 H12 0.9300 . ?
C12 C14 1.353(6) . ?
C13 C32 1.504(4) . ?
C14 H14 0.9300 . ?
C14 C22 1.362(6) . ?
C15 H15a 0.9600 . ?
C15 H15b 0.9600 . ?
C15 H15c 0.9600 . ?
C15 C32 1.575(6) . ?
C18 C23 1.387(4) . ?
C18 C26 1.386(3) . ?
C19 H19a 0.9600 . ?
C19 H19b 0.9600 . ?
C19 H19c 0.9600 . ?
C19 C32 1.444(17) . ?
C20 C27 1.384(4) . ?
C20 C39 1.390(4) . ?
C21 H21 0.9300 . ?
C21 C24 1.379(4) . ?
C22 H22 0.9300 . ?
C23 H23 0.9300 . ?
C24 H24 0.9300 . ?
C25 H25 0.9300 . ?
C25 C34 1.371(5) . ?
C26 H26 0.9300 . ?
C26 C34 1.377(4) . ?
C27 H27 0.9300 . ?
C27 C38 1.385(4) . ?
C28 H28 0.9300 . ?
C29 H29a 0.9600 . ?
C29 H29b 0.9600 . ?
C29 H29c 0.9600 . ?
C29 C32 1.468(7) . ?
C31 H31a 0.9600 . ?
C31 H31b 0.9600 . ?
C31 H31c 0.9600 . ?
C31 C32 1.505(6) . ?
C32 C37 1.60(3) . ?
C33 H33 0.9300 . ?
C34 H34 0.9300 . ?
C36 H36 0.9300 . ?
C37 H37a 0.9600 . ?
C37 H37b 0.9600 . ?
C37 H37c 0.9600 . ?
C38 H38 0.9300 . ?
C39 H39 0.9300 . ?
Cl1 O1 1.396(3) . ?
Cl1 O3 1.431(3) . ?
Cl1 O4 1.429(4) . ?
Cl1 O6 1.409(3) . ?
S1 O2 1.499(2) . ?
S1 C17 1.746(5) . ?
S1 C35 1.771(6) . ?
C17 H17a 0.9600 . ?
C17 H17b 0.9600 . ?
C17 H17c 0.9600 . ?
C35 H35a 0.9600 . ?
C35 H35b 0.9600 . ?
C35 H35c 0.9600 . ?
O5 H5a 0.8783 . ?
O5 H5b 0.8203 . ?

loop_
_geom_torsion_atom_site_label_1
_geom_torsion_atom_site_label_2
_geom_torsion_atom_site_label_3
_geom_torsion_atom_site_label_4
_geom_torsion
_geom_torsion_site_symmetry_1
_geom_torsion_site_symmetry_2
_geom_torsion_site_symmetry_3
_geom_torsion_site_symmetry_4
_geom_torsion_publ_flag
Cu1 P1 N6 P2 30.23(5) . . . . ?
Cu1 P2 N6 P1 9.93(5) 2_666 . . . ?
Cu1 N2 N3 C13 177.0(3) . . . . ?
Cu1 N2 C5 N4 -178.18(18) . . . . ?
Cu1 N2 C5 C16 2.83(19) . . . . ?
Cu1 N1 C16 N5 -178.9(2) . . . . ?
Cu1 N1 C16 C5 0.35(18) . . . . ?
Cu1 N1 C36 C2 178.7(2) . . . . ?
P1 N6 P2 C18 -123.95(14) . . . . ?
P1 N6 P2 C30 127.84(15) . . . . ?
P1 C8 C7 C28 -180.0(3) . . . . ?
P1 C8 C24 C21 179.8(3) . . . . ?
P1 C20 C27 C38 -171.0(2) . . . . ?
P1 C20 C39 C1 170.8(2) . . . . ?
P2 C18 C23 C11 175.3(3) . . . . ?
P2 C18 C26 C34 -176.4(3) . . . . ?
P2 C30 C4 C12 177.0(3) . . . . ?
P2 C30 C10 C22 -177.5(3) . . . . ?
N3 N2 C5 N4 0.0(2) . . . . ?
N3 N2 C5 C16 -178.98(18) . . . . ?
N3 C13 N4 C5 -0.1(3) . . . . ?
N3 C13 C32 C9 -15.5(13) . . . . ?
N3 C13 C32 C15 167.1(4) . . . . ?
N3 C13 C32 C19 109.6(16) . . . . ?
N3 C13 C32 C29 -74.2(4) . . . . ?
N3 C13 C32 C31 51.0(4) . . . . ?
N3 C13 C32 C37 -122.4(13) . . . . ?
N4 C5 C16 N1 178.9(3) . . . . ?
N4 C5 C16 N5 -1.8(3) . . . . ?
N4 C13 C32 C9 164.6(13) . . . . ?
N4 C13 C32 C15 -12.8(4) . . . . ?
N4 C13 C32 C19 -70.4(16) . . . . ?
N4 C13 C32 C29 105.9(5) . . . . ?
N4 C13 C32 C31 -129.0(4) . . . . ?
N4 C13 C32 C37 57.7(13) . . . . ?
N2 C5 C16 N1 -2.2(3) . . . . ?
N2 C5 C16 N5 177.1(3) . . . . ?
N1 C16 N5 C33 0.5(4) . . . . ?
N1 C36 C2 C33 -0.2(3) . . . . ?
N5 C33 C2 C36 0.5(5) . . . . ?
C1 C6 C38 C27 -0.4(4) . . . . ?
C1 C39 C20 C27 -0.1(3) . . . . ?
C3 C21 C24 C8 0.6(5) . . . . ?
C3 C28 C7 C8 -0.3(5) . . . . ?
C4 C12 C14 C22 -1.0(5) . . . . ?
C4 C30 C10 C22 -1.8(4) . . . . ?
C6 C38 C27 C20 0.3(4) . . . . ?
C7 C8 C24 C21 -0.3(3) . . . . ?
C10 C22 C14 C12 0.7(5) . . . . ?
C11 C23 C18 C26 -1.4(4) . . . . ?
C11 C25 C34 C26 -2.3(5) . . . . ?
C18 C26 C34 C25 1.4(4) . . . . ?

loop_
_restr_distance_atom_site_label_1
_restr_distance_atom_site_label_2
_restr_distance_site_symmetry_2
_restr_distance_target
_restr_distance_target_weight_param
_restr_distance_diff
C19 C32 1 1.5000 0.0200 0.0559
C32 C9 1 1.5000 0.0200 -0.0727

loop_
_restr_U_iso_atom_site_label
_restr_U_iso_weight_param
C9 0.0100
C15 0.0100
C19 0.0100
C29 0.0100
C31 0.0100
C37 0.0100

loop_
_restr_rigu_atom_site_label_1
_restr_rigu_atom_site_label_2
_restr_rigu_target_weight_param
_restr_rigu_u13_diff
_restr_rigu_u23_diff
_restr_rigu_u33_diff
C9 C15 0.004000 0.003479 0.013293 -0.000221
C9 C19 0.004000 -0.013324 0.005661 -0.005444
C9 C29 0.004000 0.017080 -0.001280 -0.028766
C9 C31 0.004000 -0.023456 0.004789 -0.019287
C9 C32 0.004000 0.006307 0.003795 0.017333
C9 C37 0.004000 0.013617 0.002873 0.002188
C15 C19 0.004000 -0.021198 -0.008768 0.003381
C15 C29 0.004000 0.026518 -0.030072 -0.007928
C15 C31 0.004000 -0.026088 -0.021644 0.006291
C15 C32 0.004000 -0.002590 -0.009316 0.011126
C15 C37 0.004000 0.020912 -0.014604 0.024832
C19 C29 0.004000 -0.000312 -0.022552 -0.008795
C19 C31 0.004000 -0.024025 -0.005411 0.002112
C19 C32 0.004000 -0.007634 0.004169 0.017999
C19 C37 0.004000 -0.004850 0.013994 0.010833
C29 C31 0.004000 0.033254 -0.028971 0.011784
C29 C32 0.004000 -0.011857 -0.007485 0.015700
C29 C37 0.004000 0.013964 0.012893 0.030449
C31 C32 0.004000 0.005113 0.011511 0.010625
C31 C37 0.004000 0.014951 0.023908 -0.000241
C32 C37 0.004000 0.007445 0.011815 -0.014322
